data_4117582
loop_
_publ_author_name
'Charles L. B. Macdonald'
'Rajoshree Bandyopadhyay'
'Benjamin F. T. Cooper'
'Warren W. Friedl'
'Aaron J. Rossini'
'Robert W. Schurko'
'S. Holger Eichhorn'
'Rolfe H. Herber'

_publ_section_title
;
 Experimental and Computational Insights into the Stabilization of
 Low-Valent Main Group Elements Using Crown Ethers and Related Ligands
;
_journal_name_full 'Journal of the American Chemical Society'
_journal_page_first 4332
_journal_page_last 4345
_journal_paper_doi 10.1021/ja211135s
_journal_volume 134
_journal_year 2012
_chemical_formula_moiety 'C9 H18 F3 O7 S Sn, C F3 O3 S'
_chemical_formula_sum 'C10 H18 F6 O10 S2 Sn'
_chemical_formula_weight 595.05
_chemical_name_systematic
;
 ?
;
_space_group_IT_number 14
_symmetry_cell_setting monoclinic
_symmetry_space_group_name_Hall '-P 2yn'
_symmetry_space_group_name_H-M 'P 1 21/n 1'
_atom_sites_solution_hydrogens geom
_atom_sites_solution_primary direct
_atom_sites_solution_secondary difmap
_audit_creation_method SHELXL-97
_cell_angle_alpha 90.00
_cell_angle_beta 101.0220(10)
_cell_angle_gamma 90.00
_cell_formula_units_Z 4
_cell_length_a 8.7518(8)
_cell_length_b 16.1270(14)
_cell_length_c 14.8106(13)
_cell_measurement_reflns_used 5636
_cell_measurement_temperature 173(2)
_cell_measurement_theta_max 28.22
_cell_measurement_theta_min 2.69
_cell_volume 2051.8(3)
_computing_cell_refinement 'Bruker SAINT'
_computing_data_collection 'Bruker APEX2'
_computing_data_reduction 'Bruker SAINT'
_computing_molecular_graphics 'Bruker SHELXTL'
_computing_publication_material 'Bruker SHELXTL'
_computing_structure_refinement 'SHELXL-97 (Sheldrick, 2008)'
_computing_structure_solution 'SHELXS-97 (Sheldrick, 2008)'
_diffrn_ambient_temperature 173(2)
_diffrn_measured_fraction_theta_full 0.988
_diffrn_measured_fraction_theta_max 0.988
_diffrn_measurement_device_type 'Bruker APEX-II CCD'
_diffrn_measurement_method '\f and \w scans'
_diffrn_radiation_monochromator graphite
_diffrn_radiation_source 'fine-focus sealed tube'
_diffrn_radiation_type MoK\a
_diffrn_radiation_wavelength 0.71073
_diffrn_reflns_av_R_equivalents 0.0351
_diffrn_reflns_av_sigmaI/netI 0.0291
_diffrn_reflns_limit_h_max 11
_diffrn_reflns_limit_h_min -11
_diffrn_reflns_limit_k_max 20
_diffrn_reflns_limit_k_min -20
_diffrn_reflns_limit_l_max 19
_diffrn_reflns_limit_l_min -19
_diffrn_reflns_number 22568
_diffrn_reflns_theta_full 27.49
_diffrn_reflns_theta_max 27.49
_diffrn_reflns_theta_min 1.89
_diffrn_standards_number 0
_exptl_absorpt_coefficient_mu 1.547
_exptl_absorpt_correction_T_max 0.734
_exptl_absorpt_correction_T_min 0.660
_exptl_absorpt_correction_type multi-scan
_exptl_absorpt_process_details 'SADABS; Bruker,2008'
_exptl_crystal_colour colourless
_exptl_crystal_density_diffrn 1.926
_exptl_crystal_description plate
_exptl_crystal_F_000 1176
_exptl_crystal_size_max 0.30
_exptl_crystal_size_mid 0.20
_exptl_crystal_size_min 0.20
_refine_diff_density_max 1.019
_refine_diff_density_min -0.587
_refine_diff_density_rms 0.130
_refine_ls_extinction_method none
_refine_ls_goodness_of_fit_ref 1.133
_refine_ls_hydrogen_treatment constr
_refine_ls_matrix_type full
_refine_ls_number_parameters 335
_refine_ls_number_reflns 4653
_refine_ls_number_restraints 49
_refine_ls_restrained_S_all 1.139
_refine_ls_R_factor_all 0.0521
_refine_ls_R_factor_gt 0.0395
_refine_ls_shift/su_max 0.009
_refine_ls_shift/su_mean 0.000
_refine_ls_structure_factor_coef Fsqd
_refine_ls_weighting_details 'calc w=1/[\s^2^(Fo^2^)+(0.0541P)^2^+1.7486P] where P=(Fo^2^+2Fc^2^)/3'
_refine_ls_weighting_scheme calc
_refine_ls_wR_factor_gt 0.0954
_refine_ls_wR_factor_ref 0.1114
_reflns_number_gt 3847
_reflns_number_total 4653
_reflns_threshold_expression >2\s(I)
_cod_data_source_file ja211135s_si_003.cif
_cod_data_source_block p21n
_cod_database_code 4117582

loop_
_symmetry_equiv_pos_as_xyz
'x, y, z'
'-x+1/2, y+1/2, -z+1/2'
'-x, -y, -z'
'x-1/2, -y-1/2, z-1/2'

loop_
_atom_site_label
_atom_site_type_symbol
_atom_site_fract_x
_atom_site_fract_y
_atom_site_fract_z
_atom_site_U_iso_or_equiv
_atom_site_adp_type
_atom_site_occupancy
_atom_site_symmetry_multiplicity
_atom_site_calc_flag
_atom_site_refinement_flags
_atom_site_disorder_assembly
_atom_site_disorder_group
Sn Sn 0.59630(3) 0.467267(16) 0.357553(17) 0.03643(11) Uani 1 1 d . . .
O31 O 0.8399(3) 0.42420(19) 0.4662(2) 0.0440(7) Uani 1 1 d . A .
O32 O 0.6927(4) 0.33584(18) 0.3218(2) 0.0492(7) Uani 1 1 d . A .
O33 O 0.4463(4) 0.40627(18) 0.21622(19) 0.0478(7) Uani 1 1 d . A .
O34 O 0.3554(3) 0.5584(2) 0.26342(19) 0.0471(7) Uani 1 1 d . . .
C31 C 0.8649(6) 0.4507(3) 0.5606(3) 0.0583(13) Uani 1 1 d . . .
H31A H 0.8357 0.5092 0.5633 0.087 Uiso 1 1 calc R A .
H31B H 0.9750 0.4438 0.5887 0.087 Uiso 1 1 calc R . .
H31C H 0.8009 0.4171 0.5942 0.087 Uiso 1 1 calc R . .
C32 C 0.8797(5) 0.3390(3) 0.4593(3) 0.0545(12) Uani 1 1 d . . .
H32A H 0.8128 0.3038 0.4903 0.065 Uiso 1 1 calc R A .
H32B H 0.9896 0.3296 0.4889 0.065 Uiso 1 1 calc R . .
C33 C 0.8556(6) 0.3183(3) 0.3601(4) 0.0610(13) Uani 1 1 d . A .
H33A H 0.9244 0.3525 0.3293 0.073 Uiso 1 1 calc R . .
H33B H 0.8790 0.2591 0.3517 0.073 Uiso 1 1 calc R . .
C34 C 0.6453(7) 0.3079(3) 0.2291(3) 0.0646(15) Uani 1 1 d . . .
H34A H 0.6724 0.2488 0.2239 0.078 Uiso 1 1 calc R A .
H34B H 0.6977 0.3407 0.1874 0.078 Uiso 1 1 calc R . .
C35 C 0.4742(7) 0.3195(3) 0.2048(3) 0.0670(15) Uani 1 1 d . A .
H35A H 0.4347 0.3023 0.1404 0.080 Uiso 1 1 calc R . .
H35B H 0.4214 0.2860 0.2457 0.080 Uiso 1 1 calc R . .
C36 C 0.2851(6) 0.4305(3) 0.1912(3) 0.0569(13) Uani 1 1 d . . .
H36A H 0.2282 0.4150 0.2404 0.068 Uiso 1 1 calc R A .
H36B H 0.2351 0.4026 0.1336 0.068 Uiso 1 1 calc R . .
C37 C 0.2825(5) 0.5221(3) 0.1783(3) 0.0486(11) Uani 1 1 d . A .
H37A H 0.3394 0.5375 0.1291 0.058 Uiso 1 1 calc R . .
H37B H 0.1739 0.5420 0.1607 0.058 Uiso 1 1 calc R . .
C38 C 0.3479(7) 0.6459(3) 0.2594(4) 0.0714(15) Uani 1 1 d . . .
H38A H 0.3994 0.6691 0.3186 0.107 Uiso 1 1 calc R . .
H38B H 0.2388 0.6635 0.2460 0.107 Uiso 1 1 calc R . .
H38C H 0.4005 0.6657 0.2107 0.107 Uiso 1 1 calc R . .
O11 O 0.7777(8) 0.4939(3) 0.2646(4) 0.0543(14) Uani 0.696(5) 1 d PDU A 1
O12 O 0.6564(5) 0.6174(3) 0.1988(4) 0.0634(15) Uani 0.696(5) 1 d PD A 1
O13 O 0.939(3) 0.6059(14) 0.2276(11) 0.050(4) Uani 0.696(5) 1 d PDU A 1
S1 S 0.7891(3) 0.56722(14) 0.20727(11) 0.0347(5) Uani 0.696(5) 1 d PDU A 1
C1 C 0.778(3) 0.5216(13) 0.0953(7) 0.077(5) Uani 0.696(5) 1 d PD A 1
F11 F 0.7810(15) 0.5796(7) 0.0338(5) 0.145(4) Uani 0.696(5) 1 d PDU A 1
F12 F 0.8960(8) 0.4703(6) 0.0944(8) 0.150(5) Uani 0.696(5) 1 d PD A 1
F13 F 0.647(3) 0.4788(15) 0.0697(11) 0.067(4) Uani 0.696(5) 1 d PDU A 1
O41 O 0.7085(14) 0.5252(8) 0.2539(9) 0.054(3) Uani 0.304(5) 1 d PDU A 2
O42 O 0.9320(13) 0.4599(6) 0.2133(9) 0.058(3) Uani 0.304(5) 1 d PD A 2
O43 O 0.916(7) 0.611(3) 0.220(3) 0.054(8) Uani 0.304(5) 1 d PDU A 2
S4 S 0.8389(6) 0.5324(4) 0.2078(3) 0.0403(11) Uani 0.304(5) 1 d PDU A 2
C4 C 0.750(3) 0.5338(17) 0.0866(8) 0.041(7) Uani 0.304(5) 1 d PD A 2
F41 F 0.8616(18) 0.5359(12) 0.0388(10) 0.076(5) Uani 0.304(5) 1 d PDU A 2
F42 F 0.6626(18) 0.6009(7) 0.0650(9) 0.095(5) Uani 0.304(5) 1 d PD A 2
F43 F 0.663(7) 0.468(3) 0.062(3) 0.067(8) Uani 0.304(5) 1 d PDU A 2
O21 O 0.5129(5) 0.3685(3) 0.4908(4) 0.0899(14) Uani 1 1 d . . .
O22 O 0.2615(5) 0.3434(3) 0.3946(2) 0.0760(11) Uani 1 1 d . . .
O23 O 0.2871(4) 0.3694(2) 0.5576(2) 0.0628(9) Uani 1 1 d . . .
S2 S 0.35710(13) 0.33980(7) 0.48356(8) 0.0452(3) Uani 1 1 d . . .
C2 C 0.3804(7) 0.2294(3) 0.5056(4) 0.0688(15) Uani 1 1 d . . .
F21 F 0.2405(6) 0.1949(2) 0.5014(3) 0.1127(15) Uani 1 1 d . . .
F22 F 0.4622(6) 0.2135(2) 0.5866(3) 0.1205(17) Uani 1 1 d . . .
F23 F 0.4423(6) 0.1933(2) 0.4413(3) 0.1125(14) Uani 1 1 d . . .

loop_
_atom_site_aniso_label
_atom_site_aniso_U_11
_atom_site_aniso_U_22
_atom_site_aniso_U_33
_atom_site_aniso_U_23
_atom_site_aniso_U_13
_atom_site_aniso_U_12
Sn 0.04039(17) 0.03470(17) 0.03234(16) 0.00196(11) 0.00226(11) 0.00129(11)
O31 0.0358(15) 0.0486(17) 0.0465(16) 0.0115(13) 0.0054(12) 0.0035(13)
O32 0.067(2) 0.0355(16) 0.0465(16) 0.0017(13) 0.0144(14) 0.0036(14)
O33 0.0592(19) 0.0417(16) 0.0391(15) -0.0024(13) 0.0012(13) -0.0111(14)
O34 0.0421(16) 0.0608(19) 0.0353(15) -0.0006(14) -0.0006(12) 0.0071(14)
C31 0.052(3) 0.078(4) 0.041(2) 0.006(2) -0.001(2) -0.002(2)
C32 0.048(3) 0.056(3) 0.060(3) 0.018(2) 0.010(2) 0.013(2)
C33 0.066(3) 0.043(3) 0.077(3) 0.008(2) 0.021(3) 0.019(2)
C34 0.110(5) 0.032(2) 0.053(3) -0.004(2) 0.017(3) 0.007(3)
C35 0.109(5) 0.039(3) 0.048(3) -0.006(2) 0.002(3) -0.022(3)
C36 0.054(3) 0.075(3) 0.037(2) 0.006(2) -0.004(2) -0.027(2)
C37 0.034(2) 0.078(3) 0.031(2) 0.007(2) -0.0020(16) -0.002(2)
C38 0.076(4) 0.066(4) 0.063(3) -0.003(3) -0.008(3) 0.018(3)
O11 0.074(4) 0.039(3) 0.047(3) 0.011(2) 0.002(3) -0.011(3)
O12 0.046(3) 0.040(3) 0.107(4) 0.006(3) 0.021(3) 0.006(2)
O13 0.047(7) 0.054(5) 0.049(4) -0.005(4) 0.008(4) -0.013(5)
S1 0.0385(10) 0.0316(10) 0.0344(8) 0.0037(7) 0.0082(7) -0.0026(7)
C1 0.074(8) 0.101(13) 0.060(8) -0.016(7) 0.023(6) -0.048(10)
F11 0.203(12) 0.191(11) 0.048(3) -0.002(5) 0.037(6) -0.109(8)
F12 0.078(4) 0.182(9) 0.206(10) -0.150(8) 0.067(5) -0.041(5)
F13 0.065(5) 0.087(9) 0.046(4) -0.016(4) 0.002(3) -0.025(6)
O41 0.065(7) 0.056(7) 0.046(5) 0.001(5) 0.021(6) 0.000(5)
O42 0.047(6) 0.055(7) 0.076(8) 0.006(6) 0.019(6) 0.009(5)
O43 0.049(15) 0.048(10) 0.062(12) -0.013(10) 0.006(9) -0.007(9)
S4 0.038(2) 0.049(3) 0.0337(18) -0.0010(18) 0.0062(15) -0.0019(19)
C4 0.071(19) 0.036(10) 0.016(8) -0.008(7) 0.010(8) -0.003(11)
F41 0.075(9) 0.112(13) 0.051(7) -0.021(7) 0.035(6) -0.011(8)
F42 0.123(11) 0.050(6) 0.083(9) 0.011(6) -0.049(8) 0.028(7)
F43 0.073(14) 0.067(11) 0.053(11) -0.012(8) -0.008(10) -0.022(11)
O21 0.062(2) 0.079(3) 0.138(4) -0.009(3) 0.044(3) -0.022(2)
O22 0.106(3) 0.074(3) 0.0446(19) 0.0064(18) 0.0069(19) 0.018(2)
O23 0.065(2) 0.074(2) 0.0511(19) -0.0091(17) 0.0157(16) 0.0066(18)
S2 0.0437(6) 0.0456(6) 0.0484(6) 0.0009(5) 0.0139(5) -0.0016(4)
C2 0.089(4) 0.052(3) 0.058(3) -0.006(2) -0.007(3) 0.002(3)
F21 0.142(4) 0.081(3) 0.107(3) 0.007(2) 0.004(3) -0.054(3)
F22 0.176(4) 0.063(2) 0.092(3) 0.004(2) -0.053(3) 0.020(2)
F23 0.136(4) 0.078(3) 0.118(3) -0.036(2) 0.008(3) 0.035(2)

loop_
_atom_type_symbol
_atom_type_description
_atom_type_scat_dispersion_real
_atom_type_scat_dispersion_imag
_atom_type_scat_source
C C 0.0033 0.0016 'International Tables Vol C Tables 4.2.6.8 and 6.1.1.4'
H H 0.0000 0.0000 'International Tables Vol C Tables 4.2.6.8 and 6.1.1.4'
O O 0.0106 0.0060 'International Tables Vol C Tables 4.2.6.8 and 6.1.1.4'
F F 0.0171 0.0103 'International Tables Vol C Tables 4.2.6.8 and 6.1.1.4'
S S 0.1246 0.1234 'International Tables Vol C Tables 4.2.6.8 and 6.1.1.4'
Sn Sn -0.6537 1.4246 'International Tables Vol C Tables 4.2.6.8 and 6.1.1.4'

loop_
_geom_angle_atom_site_label_1
_geom_angle_atom_site_label_2
_geom_angle_atom_site_label_3
_geom_angle
O41 Sn O11 19.6(3)
O41 Sn O32 89.9(3)
O11 Sn O32 73.88(16)
O41 Sn O33 79.1(4)
O11 Sn O33 83.33(15)
O32 Sn O33 66.89(11)
O41 Sn O31 97.3(4)
O11 Sn O31 80.70(15)
O32 Sn O31 66.55(10)
O33 Sn O31 133.30(10)
C32 O31 C31 111.2(3)
C32 O31 Sn 114.2(3)
C31 O31 Sn 119.5(3)
C34 O32 C33 113.3(4)
C34 O32 Sn 116.4(3)
C33 O32 Sn 116.6(3)
C35 O33 C36 114.4(4)
C35 O33 Sn 114.6(3)
C36 O33 Sn 116.6(3)
C38 O34 C37 111.3(4)
O31 C31 H31A 109.5
O31 C31 H31B 109.5
H31A C31 H31B 109.5
O31 C31 H31C 109.5
H31A C31 H31C 109.5
H31B C31 H31C 109.5
O31 C32 C33 107.3(4)
O31 C32 H32A 110.3
C33 C32 H32A 110.3
O31 C32 H32B 110.3
C33 C32 H32B 110.3
H32A C32 H32B 108.5
O32 C33 C32 106.6(4)
O32 C33 H33A 110.4
C32 C33 H33A 110.4
O32 C33 H33B 110.4
C32 C33 H33B 110.4
H33A C33 H33B 108.6
O32 C34 C35 106.8(4)
O32 C34 H34A 110.4
C35 C34 H34A 110.4
O32 C34 H34B 110.4
C35 C34 H34B 110.4
H34A C34 H34B 108.6
O33 C35 C34 106.2(4)
O33 C35 H35A 110.5
C34 C35 H35A 110.5
O33 C35 H35B 110.5
C34 C35 H35B 110.5
H35A C35 H35B 108.7
O33 C36 C37 107.0(3)
O33 C36 H36A 110.3
C37 C36 H36A 110.3
O33 C36 H36B 110.3
C37 C36 H36B 110.3
H36A C36 H36B 108.6
O34 C37 C36 107.5(3)
O34 C37 H37A 110.2
C36 C37 H37A 110.2
O34 C37 H37B 110.2
C36 C37 H37B 110.2
H37A C37 H37B 108.5
O34 C38 H38A 109.5
O34 C38 H38B 109.5
H38A C38 H38B 109.5
O34 C38 H38C 109.5
H38A C38 H38C 109.5
H38B C38 H38C 109.5
S1 O11 Sn 128.2(4)
O12 S1 O13 118.5(13)
O12 S1 O11 111.7(4)
O13 S1 O11 112.9(10)
O12 S1 C1 104.7(9)
O13 S1 C1 105.0(9)
O11 S1 C1 101.9(6)
F11 C1 F12 108.5(14)
F11 C1 F13 107.8(18)
F12 C1 F13 108(2)
F11 C1 S1 110.1(13)
F12 C1 S1 111.0(12)
F13 C1 S1 111.6(13)
S4 O41 Sn 150.5(10)
O42 S4 O43 118(3)
O42 S4 O41 113.8(8)
O43 S4 O41 114(2)
O42 S4 C4 101.5(12)
O43 S4 C4 102.2(18)
O41 S4 C4 104.0(10)
F41 C4 F43 109(3)
F41 C4 F42 107.6(17)
F43 C4 F42 108(4)
F41 C4 S4 108.3(17)
F43 C4 S4 112(2)
F42 C4 S4 111.5(14)
O22 S2 O21 116.2(3)
O22 S2 O23 115.7(2)
O21 S2 O23 112.1(3)
O22 S2 C2 103.5(2)
O21 S2 C2 103.4(3)
O23 S2 C2 103.8(3)
F22 C2 F23 110.5(5)
F22 C2 F21 107.4(5)
F23 C2 F21 106.4(5)
F22 C2 S2 112.5(4)
F23 C2 S2 110.6(4)
F21 C2 S2 109.3(4)

loop_
_geom_bond_atom_site_label_1
_geom_bond_atom_site_label_2
_geom_bond_distance
Sn O41 2.184(11)
Sn O11 2.331(6)
Sn O32 2.378(3)
Sn O33 2.454(3)
Sn O31 2.511(3)
O31 C32 1.426(5)
O31 C31 1.439(5)
O32 C34 1.429(5)
O32 C33 1.458(6)
O33 C35 1.437(6)
O33 C36 1.443(6)
O34 C38 1.413(6)
O34 C37 1.425(5)
C31 H31A 0.9800
C31 H31B 0.9800
C31 H31C 0.9800
C32 C33 1.482(7)
C32 H32A 0.9900
C32 H32B 0.9900
C33 H33A 0.9900
C33 H33B 0.9900
C34 C35 1.483(8)
C34 H34A 0.9900
C34 H34B 0.9900
C35 H35A 0.9900
C35 H35B 0.9900
C36 C37 1.489(7)
C36 H36A 0.9900
C36 H36B 0.9900
C37 H37A 0.9900
C37 H37B 0.9900
C38 H38A 0.9800
C38 H38B 0.9800
C38 H38C 0.9800
O11 S1 1.471(5)
O12 S1 1.401(5)
O13 S1 1.430(15)
S1 C1 1.799(12)
C1 F11 1.310(17)
C1 F12 1.33(3)
C1 F13 1.329(14)
O41 S4 1.443(11)
O42 S4 1.418(10)
O43 S4 1.44(2)
S4 C4 1.814(15)
C4 F41 1.31(2)
C4 F43 1.322(18)
C4 F42 1.33(3)
O21 S2 1.425(4)
O22 S2 1.420(4)
O23 S2 1.436(3)
S2 C2 1.814(6)
C2 F22 1.300(6)
C2 F23 1.318(7)
C2 F21 1.335(7)

loop_
_geom_torsion_atom_site_label_1
_geom_torsion_atom_site_label_2
_geom_torsion_atom_site_label_3
_geom_torsion_atom_site_label_4
_geom_torsion
O41 Sn O31 C32 -100.3(4)
O11 Sn O31 C32 -89.9(3)
O32 Sn O31 C32 -13.5(3)
O33 Sn O31 C32 -18.3(3)
O41 Sn O31 C31 124.5(5)
O11 Sn O31 C31 134.8(3)
O32 Sn O31 C31 -148.8(3)
O33 Sn O31 C31 -153.6(3)
O41 Sn O32 C34 -59.6(5)
O11 Sn O32 C34 -71.0(4)
O33 Sn O32 C34 18.6(3)
O31 Sn O32 C34 -157.7(4)
O41 Sn O32 C33 78.3(5)
O11 Sn O32 C33 67.0(3)
O33 Sn O32 C33 156.5(3)
O31 Sn O32 C33 -19.7(3)
O41 Sn O33 C35 109.8(5)
O11 Sn O33 C35 90.5(3)
O32 Sn O33 C35 15.2(3)
O31 Sn O33 C35 20.0(4)
O41 Sn O33 C36 -112.6(4)
O11 Sn O33 C36 -131.9(3)
O32 Sn O33 C36 152.8(3)
O31 Sn O33 C36 157.5(2)
C31 O31 C32 C33 -178.1(4)
Sn O31 C32 C33 43.0(4)
C34 O32 C33 C32 -171.6(4)
Sn O32 C33 C32 49.2(4)
O31 C32 C33 O32 -58.5(5)
C33 O32 C34 C35 172.3(4)
Sn O32 C34 C35 -48.3(4)
C36 O33 C35 C34 177.2(4)
Sn O33 C35 C34 -44.4(5)
O32 C34 C35 O33 58.8(5)
C35 O33 C36 C37 -162.3(4)
Sn O33 C36 C37 60.1(4)
C38 O34 C37 C36 -175.7(4)
O33 C36 C37 O34 -60.2(4)
O41 Sn O11 S1 12.8(11)
O32 Sn O11 S1 156.7(4)
O33 Sn O11 S1 88.9(4)
O31 Sn O11 S1 -135.1(4)
Sn O11 S1 O12 -11.6(5)
Sn O11 S1 O13 125.0(11)
Sn O11 S1 C1 -122.9(8)
O12 S1 C1 F11 61.4(16)
O13 S1 C1 F11 -64(2)
O11 S1 C1 F11 177.9(14)
O12 S1 C1 F12 -178.4(8)
O13 S1 C1 F12 56.0(15)
O11 S1 C1 F12 -61.9(9)
O12 S1 C1 F13 -58(2)
O13 S1 C1 F13 176(2)
O11 S1 C1 F13 58(2)
O11 Sn O41 S4 -5.4(8)
O32 Sn O41 S4 -39.8(18)
O33 Sn O41 S4 -106.2(18)
O31 Sn O41 S4 26.6(18)
Sn O41 S4 O42 23(2)
Sn O41 S4 O43 -117(3)
Sn O41 S4 C4 132.8(19)
O42 S4 C4 F41 -58.3(18)
O43 S4 C4 F41 64(3)
O41 S4 C4 F41 -176.7(17)
O42 S4 C4 F43 62(4)
O43 S4 C4 F43 -175(5)
O41 S4 C4 F43 -56(4)
O42 S4 C4 F42 -176.6(13)
O43 S4 C4 F42 -54(3)
O41 S4 C4 F42 65.0(16)
O22 S2 C2 F22 -178.0(5)
O21 S2 C2 F22 60.4(6)
O23 S2 C2 F22 -56.9(5)
O22 S2 C2 F23 57.9(5)
O21 S2 C2 F23 -63.7(5)
O23 S2 C2 F23 179.1(4)
O22 S2 C2 F21 -58.8(4)
O21 S2 C2 F21 179.5(4)
O23 S2 C2 F21 62.3(4)
